data_7232573
loop_
_publ_author_name
'Shemchuk, O.'
'Andr\'e, V.'
'Duarte, M. T.'
'Braga, D.'
'Grepioni, F.'

_publ_section_title
;
 Mechanochemical preparation of molecular and ionic co-crystals of the
 hormone melatonin
;
_journal_issue 18
_journal_name_full CrystEngComm
_journal_page_first 2949
_journal_paper_doi 10.1039/C9CE00316A
_journal_volume 21
_journal_year 2019
_chemical_formula_moiety 'C30 H42 N6 O4'
_chemical_formula_sum 'C30 H42 N6 O4'
_chemical_formula_weight 550.69
_space_group_IT_number 14
_space_group_name_Hall '-P 2ybc'
_space_group_name_H-M_alt 'P 1 21/c 1'
_symmetry_cell_setting monoclinic
_symmetry_space_group_name_Hall '-P 2ybc'
_symmetry_space_group_name_H-M 'P 1 21/c 1'
_audit_update_record
;
2019-04-03 deposited with the CCDC.    2019-04-08 downloaded from the CCDC.
;
_cell_angle_alpha 90
_cell_angle_beta 105.097(2)
_cell_angle_gamma 90
_cell_formula_units_Z 2
_cell_length_a 17.0500(7)
_cell_length_b 9.8304(4)
_cell_length_c 9.3339(3)
_cell_measurement_temperature 298
_cell_volume 1510.44(10)
_diffrn_ambient_temperature 298
_diffrn_measurement_device_type 'Panalytical XPert PRO'
_diffrn_radiation_probe x-ray
_diffrn_radiation_type 'Cu K\a'
_diffrn_radiation_wavelength 1.5418
_exptl_crystal_density_diffrn 1.210
_pd_char_colour white
_pd_proc_ls_prof_R_factor 0.0358
_pd_proc_ls_prof_wR_expected 0.0118
_pd_proc_ls_prof_wR_factor 0.0453
_refine_ls_goodness_of_fit_all 3.84067
_refine_ls_number_parameters 0.000000
_refine_ls_R_I_factor 0.0115
_refine_ls_shift/su_max 0.0138088926
_cod_data_source_file c9ce00316a2.cif
_cod_data_source_block Piperazine_melatonin
_cod_depositor_comments
;
The following automatic conversions were performed:

'_symmetry_cell_setting' value 'Monoclinic' changed to 'monoclinic'
according to
/home/data/users/saulius/crontab/automatic-downloads/rss-feeds/RSC/lib/dictionaries/cif_core.dic
dictionary named 'cif_core.dic' version 2.4.2 from 2011-04-26.

Automatic conversion script
Id: cif_fix_values 4973 2017-02-22 13:04:09Z antanas 

 Adding full bibliography for 7232572--7232574.cif.
;
_cod_original_sg_symbol_Hall -P2ybc
_cod_original_sg_symbol_H-M P21/c
_cod_database_code 7232573

loop_
_symmetry_equiv_pos_as_xyz
'x, y, z '
'-x, y+1/2, -z+1/2 '
'x, -y+1/2, z+1/2 '
'-x, -y, -z '

loop_
_atom_site_label
_atom_site_type_symbol
_atom_site_symmetry_multiplicity
_atom_site_fract_x
_atom_site_fract_y
_atom_site_fract_z
_atom_site_occupancy
_atom_site_B_iso_or_equiv
C1M C 4 0.0912(2) 0.3340(6) 0.1163(4) 1 3.63976
C2M C 4 0.2835(2) 0.1944(4) 0.1252(4) 1 3.63976
C3M C 4 0.2087(7) 0.8267(4) -0.0063(8) 1 3.63976
C4M C 4 -0.0034(3) 0.4295(9) 0.2449(6) 1 3.63976
C5M C 4 -0.0703(3) 0.4036(11) 0.3173(8) 1 3.63976
C6M C 4 0.1739(2) 0.3156(4) 0.2207(3) 1 3.63976
C7M C 4 0.24071(19) 0.3057(3) 0.1451(3) 1 3.63976
C8M C 4 0.2713(2) 0.4155(4) 0.0763(3) 1 3.63976
C9M C 4 0.2512(4) 0.5543(4) 0.0596(5) 1 3.63976
C10M C 4 0.2913(4) 0.6345(4) -0.0181(5) 1 3.63976
C11M C 4 0.3515(4) 0.5802(5) -0.0783(5) 1 3.63976
C12M C 4 0.3730(3) 0.4458(6) -0.0632(5) 1 3.63976
C13M C 4 0.3322(2) 0.3640(5) 0.0155(4) 1 3.63976
H1M H 4 0.0101(2) 0.2323(9) 0.2112(5) 1 4.367712
H2M H 4 0.3704(3) 0.1694(6) 0.0152(5) 1 4.367712
H3M H 4 0.2829(3) 0.0938(4) 0.1654(4) 1 4.367712
H4M H 4 0.2157(7) 0.8133(4) 0.1122(8) 1 4.367712
H5M H 4 0.2041(8) 0.9347(4) -0.0331(9) 1 4.367712
H6M H 4 0.1538(6) 0.7749(5) -0.0681(7) 1 4.367712
H7M H 4 -0.0769(3) 0.2969(11) 0.3422(7) 1 4.367712
H8M H 4 -0.1262(3) 0.4344(13) 0.2430(9) 1 4.367712
H9M H 4 -0.0597(4) 0.4521(11) 0.4206(8) 1 4.367712
H10M H 4 0.0797(2) 0.2594(7) 0.0261(4) 1 4.367712
H11M H 4 0.0842(3) 0.4352(7) 0.0650(5) 1 4.367712
H12M H 4 0.1837(3) 0.3976(4) 0.2987(4) 1 4.367712
H13M H 4 0.1734(2) 0.2281(4) 0.2849(4) 1 4.367712
H14M H 4 0.2066(4) 0.5970(4) 0.1054(5) 1 4.367712
H15M H 4 0.3817(5) 0.6469(6) -0.1337(6) 1 4.367712
H16M H 4 0.4204(3) 0.4063(7) -0.1080(5) 1 4.367712
N1M N 4 0.0283(2) 0.3222(8) 0.1943(5) 1 3.63976
N2M N 4 0.3395(2) 0.2286(5) 0.0496(4) 1 3.63976
O1M O 4 0.2766(6) 0.7713(4) -0.0450(7) 1 3.63976
O2M O 4 0.0215(4) 0.5456(8) 0.2313(7) 1 3.63976
CD C 4 0.5296(12) 0.495(4) 0.667(3) 1 5.61787
H1 H 4 0.560(2) 0.546(3) 0.758(3) 1 6.741444
H9 H 4 0.520(2) 0.386(4) 0.693(3) 1 6.741444
H12 H 4 0.6318(10) 0.455(3) 0.592(2) 1 6.741444
N1 N 4 0.5784(6) 0.4935(15) 0.5593(19) 1 5.61787
C2B C 4 0.5358(19) 0.416(3) 0.429(2) 1 5.61787
H10B H 4 0.569(2) 0.422(3) 0.349(2) 1 6.741444
H11B H 4 0.526(4) 0.313(3) 0.472(3) 1 6.741444
